data_4125697
loop_
_publ_author_name
'Saha, Subhankar'
'Desiraju, Gautam R.'

_publ_section_title
;
 Crystal Engineering of Hand-Twisted Helical Crystals.
;
_journal_issue 5
_journal_name_full 'Journal of the American Chemical Society'
_journal_page_first 1975
_journal_page_last 1983
_journal_paper_doi 10.1021/jacs.6b11835
_journal_volume 139
_journal_year 2017
_chemical_formula_sum 'C6 H4 Br2'
_chemical_formula_weight 235.89
_chemical_name_systematic
;
 ?
;
_space_group_IT_number 14
_symmetry_cell_setting monoclinic
_symmetry_space_group_name_Hall '-P 2yn'
_symmetry_space_group_name_H-M 'P 1 21/n 1'
_atom_sites_solution_hydrogens geom
_atom_sites_solution_primary direct
_atom_sites_solution_secondary difmap
_audit_creation_method SHELXL-97
_cell_angle_alpha 90.00
_cell_angle_beta 97.21(2)
_cell_angle_gamma 90.00
_cell_formula_units_Z 2
_cell_length_a 4.035(6)
_cell_length_b 5.763(8)
_cell_length_c 14.35(2)
_cell_measurement_reflns_used 1222
_cell_measurement_temperature 150(2)
_cell_measurement_theta_max 33.7
_cell_measurement_theta_min 2.9
_cell_volume 331.1(8)
_computing_cell_refinement
;
CrystalClear-SM Expert 2.0 rc14 (Rigaku, 2009)
;
_computing_data_collection
;
CrystalClear-SM Expert 2.0 rc14 (Rigaku, 2009)
;
_computing_data_reduction
;
CrystalClear-SM Expert 2.0 rc14 (Rigaku, 2009)
;
_computing_structure_refinement 'SHELXL-97 (Sheldrick, 2008)'
_computing_structure_solution 'SHELXL-97 (Sheldrick, 2008)'
_diffrn_ambient_temperature 150(2)
_diffrn_detector_area_resol_mean 13.6612
_diffrn_measured_fraction_theta_full 1.000
_diffrn_measured_fraction_theta_max 1.000
_diffrn_measurement_device
;
XtaLABmini: Fixed Chi 2 circle
;
_diffrn_measurement_device_type
;
Rigaku Mercury375R (2x2 bin mode)
;
_diffrn_measurement_method 'profile data from \w-scans'
_diffrn_radiation_monochromator graphite
_diffrn_radiation_source 'fine-focus sealed tube'
_diffrn_radiation_type MoK\a
_diffrn_radiation_wavelength 0.71073
_diffrn_reflns_av_R_equivalents 0.2834
_diffrn_reflns_av_sigmaI/netI 0.1692
_diffrn_reflns_limit_h_max 4
_diffrn_reflns_limit_h_min -4
_diffrn_reflns_limit_k_max 7
_diffrn_reflns_limit_k_min -7
_diffrn_reflns_limit_l_max 17
_diffrn_reflns_limit_l_min -17
_diffrn_reflns_number 2934
_diffrn_reflns_theta_full 25.98
_diffrn_reflns_theta_max 25.98
_diffrn_reflns_theta_min 2.86
_exptl_absorpt_coefficient_mu 12.125
_exptl_absorpt_correction_T_max 0.3769
_exptl_absorpt_correction_T_min 0.3489
_exptl_absorpt_correction_type multi-scan
_exptl_absorpt_process_details 'Jacobson, R. (1998) Private communication'
_exptl_crystal_colour Colourless
_exptl_crystal_density_diffrn 2.367
_exptl_crystal_density_method 'not measured'
_exptl_crystal_description Block
_exptl_crystal_F_000 220
_exptl_crystal_size_max 0.11
_exptl_crystal_size_mid 0.10
_exptl_crystal_size_min 0.10
_refine_diff_density_max 1.104
_refine_diff_density_min -1.822
_refine_diff_density_rms 0.324
_refine_ls_extinction_method none
_refine_ls_goodness_of_fit_ref 1.171
_refine_ls_hydrogen_treatment mixed
_refine_ls_matrix_type full
_refine_ls_number_parameters 37
_refine_ls_number_reflns 644
_refine_ls_number_restraints 0
_refine_ls_restrained_S_all 1.171
_refine_ls_R_factor_all 0.0650
_refine_ls_R_factor_gt 0.0629
_refine_ls_shift/su_max 0.001
_refine_ls_shift/su_mean 0.000
_refine_ls_structure_factor_coef Fsqd
_refine_ls_weighting_details 'calc w=1/[\s^2^(Fo^2^)+(0.0733P)^2^+0.9248P] where P=(Fo^2^+2Fc^2^)/3'
_refine_ls_weighting_scheme calc
_refine_ls_wR_factor_gt 0.1856
_refine_ls_wR_factor_ref 0.1884
_reflns_number_gt 606
_reflns_number_total 644
_reflns_threshold_expression >2\s(I)
_cod_data_source_file ja6b11835_si_004.cif
_cod_data_source_block 1
_cod_depositor_comments
;
The following automatic conversions were performed:

'_symmetry_cell_setting' value 'Monoclinic' changed to 'monoclinic'
according to
/home/data/users/saulius/crontab/automatic-downloads/current/ACS/lib/dictionaries/cif_core.dic
dictionary named 'cif_core.dic' version 2.4.2 from 2011-04-26.

Automatic conversion script
Id: cif_fix_values 4973 2017-02-22 13:04:09Z antanas 
;
_cod_original_sg_symbol_H-M P21/n
_cod_database_code 4125697

loop_
_symmetry_equiv_pos_as_xyz
'x, y, z'
'-x+1/2, y+1/2, -z+1/2'
'-x, -y, -z'
'x-1/2, -y-1/2, z-1/2'

loop_
_atom_site_label
_atom_site_type_symbol
_atom_site_fract_x
_atom_site_fract_y
_atom_site_fract_z
_atom_site_U_iso_or_equiv
_atom_site_adp_type
_atom_site_occupancy
_atom_site_symmetry_multiplicity
_atom_site_calc_flag
_atom_site_refinement_flags
C1 C 0.172(2) 0.2925(13) 1.0202(5) 0.0183(14) Uani 1 1 d .
H1 H 0.2905 0.1516 1.0336 0.022 Uiso 1 1 calc R
C2 C 0.0820(19) 0.3612(12) 0.9297(5) 0.0169(14) Uani 1 1 d .
C3 C -0.0870(17) 0.5675(13) 0.9075(4) 0.0183(14) Uani 1 1 d .
H3 H -0.1440 0.6124 0.8438 0.022 Uiso 1 1 calc R
Br1 Br 0.19046(18) 0.16699(12) 0.83085(4) 0.0228(5) Uani 1 1 d .

loop_
_atom_site_aniso_label
_atom_site_aniso_U_11
_atom_site_aniso_U_22
_atom_site_aniso_U_33
_atom_site_aniso_U_23
_atom_site_aniso_U_13
_atom_site_aniso_U_12
C1 0.017(4) 0.017(3) 0.021(3) 0.002(3) 0.004(2) 0.003(3)
C2 0.019(4) 0.014(3) 0.020(3) 0.000(2) 0.008(2) -0.004(3)
C3 0.019(3) 0.022(3) 0.014(3) 0.002(2) 0.001(2) 0.002(3)
Br1 0.0248(8) 0.0241(8) 0.0209(6) -0.0050(2) 0.0084(4) -0.0004(2)

loop_
_atom_type_symbol
_atom_type_description
_atom_type_scat_dispersion_real
_atom_type_scat_dispersion_imag
_atom_type_scat_source
C C 0.0033 0.0016 'International Tables Vol C Tables 4.2.6.8 and 6.1.1.4'
H H 0.0000 0.0000 'International Tables Vol C Tables 4.2.6.8 and 6.1.1.4'
Br Br -0.2901 2.4595 'International Tables Vol C Tables 4.2.6.8 and 6.1.1.4'

loop_
_geom_angle_atom_site_label_1
_geom_angle_atom_site_label_2
_geom_angle_atom_site_label_3
_geom_angle
_geom_angle_site_symmetry_1
_geom_angle_site_symmetry_3
C2 C1 C3 118.7(7) . 3_567
C2 C1 H1 120.6 . .
C3 C1 H1 120.6 3_567 .
C1 C2 C3 122.1(6) . .
C1 C2 Br1 118.8(6) . .
C3 C2 Br1 119.1(5) . .
C2 C3 C1 119.1(6) . 3_567
C2 C3 H3 120.4 . .
C1 C3 H3 120.4 3_567 .

loop_
_geom_bond_atom_site_label_1
_geom_bond_atom_site_label_2
_geom_bond_distance
_geom_bond_site_symmetry_2
C1 C2 1.363(10) .
C1 C3 1.391(10) 3_567
C1 H1 0.9500 .
C2 C3 1.387(10) .
C2 Br1 1.900(7) .
C3 C1 1.391(10) 3_567
C3 H3 0.9500 .

loop_
_geom_torsion_atom_site_label_1
_geom_torsion_atom_site_label_2
_geom_torsion_atom_site_label_3
_geom_torsion_atom_site_label_4
_geom_torsion
_geom_torsion_site_symmetry_1
_geom_torsion_site_symmetry_4
C3 C1 C2 C3 0.9(13) 3_567 .
C3 C1 C2 Br1 -178.8(6) 3_567 .
C1 C2 C3 C1 -0.9(13) . 3_567
Br1 C2 C3 C1 178.8(6) . 3_567
